data_4034721
loop_
_publ_author_name
'Selvaraj, Karuppu'
'Swamy, K. C. Kumara'

_publ_section_title
;
 Transition-Metal-Free, Br\/onsted Acid-Mediated Cascade Sequence in the
 Reaction of Propargyl Alcohols with Sulfonamido-indoles/-indolines:
 Highly Substituted \d- and \a-Carbolines.
;
_journal_issue 24
_journal_name_full 'The Journal of organic chemistry'
_journal_page_first 15043
_journal_page_last 15056
_journal_paper_doi 10.1021/acs.joc.8b02293
_journal_volume 83
_journal_year 2018
_chemical_formula_moiety 'C30 H24 N2 O2 S2'
_chemical_formula_sum 'C30 H24 N2 O2 S2'
_chemical_formula_weight 508.63
_space_group_crystal_system triclinic
_space_group_IT_number 2
_space_group_name_Hall '-P 1'
_space_group_name_H-M_alt 'P -1'
_atom_sites_solution_hydrogens geom
_audit_creation_method SHELXL-2016/6
_cell_angle_alpha 84.1090(10)
_cell_angle_beta 86.375(2)
_cell_angle_gamma 78.6410(10)
_cell_formula_units_Z 2
_cell_length_a 8.7173(4)
_cell_length_b 11.0589(5)
_cell_length_c 13.3630(6)
_cell_measurement_reflns_used 9800
_cell_measurement_temperature 298(2)
_cell_measurement_theta_max 27.47
_cell_measurement_theta_min 2.39
_cell_volume 1255.12(10)
_computing_cell_refinement 'Bruker SAINT'
_computing_data_collection 'Bruker APEX2'
_computing_data_reduction 'Bruker SAINT'
_computing_molecular_graphics 'Bruker SHELXTL'
_computing_publication_material 'Bruker SHELXTL'
_computing_structure_refinement 'SHELXL-2016/6 (Sheldrick, 2016)'
_computing_structure_solution 'SHELXT 2014/5 (Sheldrick, 2014)'
_diffrn_ambient_temperature 298(2)
_diffrn_measured_fraction_theta_full 0.996
_diffrn_measured_fraction_theta_max 0.992
_diffrn_measurement_device_type 'Bruker APEX-II CCD'
_diffrn_measurement_method '\f and \w scans'
_diffrn_radiation_type MoK\a
_diffrn_radiation_wavelength 0.71073
_diffrn_reflns_av_R_equivalents 0.0342
_diffrn_reflns_av_unetI/netI 0.0179
_diffrn_reflns_Laue_measured_fraction_full 0.996
_diffrn_reflns_Laue_measured_fraction_max 0.992
_diffrn_reflns_limit_h_max 11
_diffrn_reflns_limit_h_min -11
_diffrn_reflns_limit_k_max 14
_diffrn_reflns_limit_k_min -14
_diffrn_reflns_limit_l_max 17
_diffrn_reflns_limit_l_min -17
_diffrn_reflns_number 58616
_diffrn_reflns_point_group_measured_fraction_full 0.996
_diffrn_reflns_point_group_measured_fraction_max 0.992
_diffrn_reflns_theta_full 25.242
_diffrn_reflns_theta_max 27.563
_diffrn_reflns_theta_min 2.319
_exptl_absorpt_coefficient_mu 0.243
_exptl_crystal_colour white
_exptl_crystal_density_diffrn 1.340
_exptl_crystal_description needle
_exptl_crystal_F_000 528
_refine_diff_density_max 0.954
_refine_diff_density_min -1.167
_refine_diff_density_rms 0.063
_refine_ls_extinction_method none
_refine_ls_goodness_of_fit_ref 1.033
_refine_ls_hydrogen_treatment constr
_refine_ls_matrix_type full
_refine_ls_number_parameters 325
_refine_ls_number_reflns 5776
_refine_ls_number_restraints 0
_refine_ls_restrained_S_all 1.033
_refine_ls_R_factor_all 0.0759
_refine_ls_R_factor_gt 0.0630
_refine_ls_shift/su_max 0.000
_refine_ls_shift/su_mean 0.000
_refine_ls_structure_factor_coef Fsqd
_refine_ls_weighting_details 'w=1/[\s^2^(Fo^2^)+(0.0995P)^2^+1.0369P] where P=(Fo^2^+2Fc^2^)/3'
_refine_ls_weighting_scheme calc
_refine_ls_wR_factor_gt 0.1792
_refine_ls_wR_factor_ref 0.1898
_reflns_Friedel_coverage 0.000
_reflns_number_gt 4698
_reflns_number_total 5776
_reflns_threshold_expression 'I > 2\s(I)'
_cod_data_source_file jo8b02293_si_001.cif
_cod_data_source_block Compd6ap
_cod_database_code 4034721
_shelx_shelxl_version_number 2016/6
_shelx_space_group_comment
;
The symmetry employed for this shelxl refinement is uniquely defined
by the following loop, which should always be used as a source of
symmetry information in preference to the above space-group names.
They are only intended as comments.
;

loop_
_space_group_symop_operation_xyz
'x, y, z'
'-x, -y, -z'

loop_
_atom_site_label
_atom_site_type_symbol
_atom_site_fract_x
_atom_site_fract_y
_atom_site_fract_z
_atom_site_U_iso_or_equiv
_atom_site_adp_type
_atom_site_occupancy
_atom_site_site_symmetry_order
_atom_site_calc_flag
_atom_site_refinement_flags_posn
_atom_site_refinement_flags_adp
S2 S 0.54055(8) 0.72771(6) 0.00892(5) 0.0442(2) Uani 1 1 d . .
S1 S 0.31959(14) 0.90506(9) 0.64074(9) 0.0896(4) Uani 1 1 d . .
O2 O 0.5979(2) 0.60616(17) -0.02300(14) 0.0538(5) Uani 1 1 d . .
O1 O 0.6364(3) 0.82031(19) -0.01043(16) 0.0585(5) Uani 1 1 d . .
N2 N 0.3669(2) 0.50062(18) 0.34410(15) 0.0398(4) Uani 1 1 d . .
N1 N 0.2622(2) 0.46813(18) 0.51055(14) 0.0388(4) Uani 1 1 d . .
C14 C 0.3259(3) 0.6664(2) 0.43751(17) 0.0357(5) Uani 1 1 d . .
C30 C 0.3149(3) 0.5407(2) 0.43663(17) 0.0362(5) Uani 1 1 d . .
C27 C 0.4071(3) 0.5987(2) 0.28356(17) 0.0364(5) Uani 1 1 d . .
C9 C 0.2720(3) 0.7226(2) 0.52563(17) 0.0372(5) Uani 1 1 d . .
C26 C 0.4549(3) 0.6031(2) 0.18195(17) 0.0393(5) Uani 1 1 d . .
H26 H 0.461699 0.535167 0.145147 0.047 Uiso 1 1 calc R U
C15 C 0.3893(3) 0.7036(2) 0.33916(17) 0.0366(5) Uani 1 1 d . .
C18 C 0.4918(3) 0.7134(2) 0.13847(18) 0.0408(5) Uani 1 1 d . .
C2 C 0.1458(3) 0.4462(2) 0.67754(17) 0.0388(5) Uani 1 1 d . .
C25 C 0.2605(4) 0.7093(2) -0.0662(2) 0.0503(6) Uani 1 1 d . .
H25 H 0.291365 0.623878 -0.053863 0.060 Uiso 1 1 calc R U
C19 C 0.3585(3) 0.7875(2) -0.04495(17) 0.0444(6) Uani 1 1 d . .
C8 C 0.2179(3) 0.6472(2) 0.60449(17) 0.0413(5) Uani 1 1 d . .
H8 H 0.183032 0.680432 0.664883 0.050 Uiso 1 1 calc R U
C3 C 0.0648(3) 0.3569(2) 0.6551(2) 0.0448(5) Uani 1 1 d . .
H3 H 0.057996 0.342722 0.588255 0.054 Uiso 1 1 calc R U
C10 C 0.2633(3) 0.8553(2) 0.53492(19) 0.0447(6) Uani 1 1 d . .
C1 C 0.2145(3) 0.5228(2) 0.59548(17) 0.0385(5) Uani 1 1 d . .
C16 C 0.4310(3) 0.8114(2) 0.29275(19) 0.0453(6) Uani 1 1 d . .
H16 H 0.424290 0.879931 0.328863 0.054 Uiso 1 1 calc R U
C13 C 0.2042(4) 0.9589(3) 0.4643(2) 0.0617(8) Uani 1 1 d . .
H13 H 0.170087 0.953220 0.400714 0.074 Uiso 1 1 calc R U
C28 C 0.3806(3) 0.3741(2) 0.31766(19) 0.0433(5) Uani 1 1 d . .
H28A H 0.402642 0.317425 0.377605 0.052 Uiso 1 1 calc R U
H28B H 0.468483 0.356054 0.269728 0.052 Uiso 1 1 calc R U
C17 C 0.4823(3) 0.8165(2) 0.1933(2) 0.0483(6) Uani 1 1 d . .
H17 H 0.510717 0.888469 0.162159 0.058 Uiso 1 1 calc R U
C7 C 0.1558(3) 0.4646(3) 0.77804(19) 0.0494(6) Uani 1 1 d . .
H7 H 0.210960 0.523102 0.794757 0.059 Uiso 1 1 calc R U
C24 C 0.1185(4) 0.7588(3) -0.1055(2) 0.0544(7) Uani 1 1 d . .
H24 H 0.053552 0.705994 -0.119808 0.065 Uiso 1 1 calc R U
C4 C -0.0058(3) 0.2890(3) 0.7302(2) 0.0542(7) Uani 1 1 d . .
H4 H -0.058915 0.229093 0.713845 0.065 Uiso 1 1 calc R U
C20 C 0.3104(4) 0.9146(2) -0.0608(2) 0.0569(7) Uani 1 1 d . .
H20 H 0.374436 0.967116 -0.044601 0.068 Uiso 1 1 calc R U
C5 C 0.0022(4) 0.3098(3) 0.8297(2) 0.0587(7) Uani 1 1 d . .
H5 H -0.047603 0.265392 0.880198 0.070 Uiso 1 1 calc R U
C6 C 0.0841(4) 0.3965(3) 0.8539(2) 0.0589(7) Uani 1 1 d . .
H6 H 0.091426 0.409506 0.920919 0.071 Uiso 1 1 calc R U
C22 C 0.0680(4) 0.8864(3) -0.1247(2) 0.0556(7) Uani 1 1 d . .
C21 C 0.1669(5) 0.9626(3) -0.1010(3) 0.0653(8) Uani 1 1 d . .
H21 H 0.135452 1.048064 -0.112379 0.078 Uiso 1 1 calc R U
C29 C 0.2366(4) 0.3521(3) 0.2733(3) 0.0679(9) Uani 1 1 d . .
H29A H 0.252340 0.267722 0.257435 0.102 Uiso 1 1 calc R U
H29B H 0.149456 0.367957 0.320903 0.102 Uiso 1 1 calc R U
H29C H 0.215324 0.406602 0.212981 0.102 Uiso 1 1 calc R U
C11 C 0.2669(5) 1.0546(4) 0.5975(4) 0.0944(15) Uani 1 1 d . .
H11 H 0.278688 1.120072 0.632983 0.113 Uiso 1 1 calc R U
C12 C 0.2062(6) 1.0696(3) 0.5065(4) 0.0885(13) Uani 1 1 d . .
H12 H 0.168428 1.147143 0.473830 0.106 Uiso 1 1 calc R U
C23 C -0.0876(5) 0.9388(4) -0.1705(3) 0.0796(10) Uani 1 1 d . .
H23A H -0.138800 0.872308 -0.181503 0.119 Uiso 1 1 calc R U
H23B H -0.151885 0.992015 -0.125546 0.119 Uiso 1 1 calc R U
H23C H -0.071069 0.985422 -0.233555 0.119 Uiso 1 1 calc R U

loop_
_atom_site_aniso_label
_atom_site_aniso_U_11
_atom_site_aniso_U_22
_atom_site_aniso_U_33
_atom_site_aniso_U_23
_atom_site_aniso_U_13
_atom_site_aniso_U_12
S2 0.0602(4) 0.0376(3) 0.0394(3) -0.0114(2) 0.0150(3) -0.0217(3)
S1 0.1072(8) 0.0663(6) 0.0983(8) -0.0452(5) -0.0342(6) 0.0046(5)
O2 0.0709(12) 0.0424(10) 0.0499(10) -0.0182(8) 0.0191(9) -0.0147(9)
O1 0.0717(13) 0.0540(11) 0.0582(11) -0.0121(9) 0.0185(10) -0.0357(10)
N2 0.0525(12) 0.0308(9) 0.0372(10) -0.0102(7) 0.0063(8) -0.0096(8)
N1 0.0455(11) 0.0353(10) 0.0357(10) -0.0068(8) 0.0022(8) -0.0077(8)
C14 0.0392(11) 0.0348(11) 0.0350(11) -0.0099(9) 0.0006(9) -0.0094(9)
C30 0.0400(11) 0.0323(10) 0.0368(11) -0.0088(8) 0.0005(9) -0.0061(9)
C27 0.0411(12) 0.0318(10) 0.0384(11) -0.0103(9) 0.0039(9) -0.0099(9)
C9 0.0395(11) 0.0368(11) 0.0378(11) -0.0127(9) -0.0022(9) -0.0084(9)
C26 0.0477(13) 0.0339(11) 0.0384(11) -0.0124(9) 0.0065(10) -0.0112(9)
C15 0.0394(11) 0.0366(11) 0.0360(11) -0.0108(9) 0.0011(9) -0.0098(9)
C18 0.0498(13) 0.0380(12) 0.0382(11) -0.0117(9) 0.0072(10) -0.0156(10)
C2 0.0395(12) 0.0372(11) 0.0370(11) -0.0043(9) 0.0004(9) -0.0014(9)
C25 0.0735(18) 0.0364(12) 0.0461(14) -0.0095(10) 0.0054(13) -0.0222(12)
C19 0.0696(16) 0.0352(12) 0.0319(11) -0.0079(9) 0.0085(10) -0.0201(11)
C8 0.0484(13) 0.0431(12) 0.0336(11) -0.0135(9) 0.0038(9) -0.0087(10)
C3 0.0498(14) 0.0414(13) 0.0426(13) -0.0048(10) -0.0004(10) -0.0070(10)
C10 0.0506(14) 0.0398(12) 0.0457(13) -0.0173(10) 0.0066(11) -0.0095(10)
C1 0.0399(12) 0.0400(12) 0.0356(11) -0.0069(9) -0.0009(9) -0.0061(9)
C16 0.0612(15) 0.0370(12) 0.0439(13) -0.0168(10) 0.0064(11) -0.0207(11)
C13 0.095(2) 0.0390(13) 0.0476(15) -0.0188(11) -0.0010(15) 0.0043(14)
C28 0.0528(14) 0.0301(11) 0.0467(13) -0.0105(9) 0.0054(11) -0.0059(10)
C17 0.0680(17) 0.0390(12) 0.0445(13) -0.0118(10) 0.0090(12) -0.0260(12)
C7 0.0556(15) 0.0543(15) 0.0384(13) -0.0063(11) -0.0047(11) -0.0091(12)
C24 0.0722(19) 0.0489(15) 0.0486(15) -0.0107(12) 0.0035(13) -0.0262(14)
C4 0.0550(16) 0.0465(14) 0.0606(17) -0.0011(12) 0.0044(13) -0.0124(12)
C20 0.081(2) 0.0368(13) 0.0584(16) -0.0038(11) -0.0031(14) -0.0253(13)
C5 0.0623(17) 0.0522(16) 0.0539(16) 0.0083(13) 0.0127(13) -0.0036(13)
C6 0.0705(19) 0.0635(18) 0.0370(13) 0.0001(12) 0.0008(12) -0.0023(15)
C22 0.0746(19) 0.0531(16) 0.0404(13) -0.0021(11) 0.0037(13) -0.0182(14)
C21 0.095(2) 0.0361(13) 0.0654(19) -0.0010(13) -0.0034(17) -0.0169(15)
C29 0.071(2) 0.0571(18) 0.082(2) -0.0214(16) -0.0095(17) -0.0181(15)
C11 0.080(2) 0.061(2) 0.153(4) -0.065(3) -0.008(3) -0.0075(18)
C12 0.115(3) 0.0390(16) 0.105(3) -0.0127(18) 0.021(3) -0.0055(18)
C23 0.082(2) 0.075(2) 0.080(2) 0.0076(19) -0.0116(19) -0.0159(19)

loop_
_atom_type_symbol
_atom_type_description
_atom_type_scat_dispersion_real
_atom_type_scat_dispersion_imag
_atom_type_scat_source
C C 0.0033 0.0016 'International Tables Vol C Tables 4.2.6.8 and 6.1.1.4'
H H 0.0000 0.0000 'International Tables Vol C Tables 4.2.6.8 and 6.1.1.4'
N N 0.0061 0.0033 'International Tables Vol C Tables 4.2.6.8 and 6.1.1.4'
O O 0.0106 0.0060 'International Tables Vol C Tables 4.2.6.8 and 6.1.1.4'
S S 0.1246 0.1234 'International Tables Vol C Tables 4.2.6.8 and 6.1.1.4'

loop_
_geom_angle_atom_site_label_1
_geom_angle_atom_site_label_2
_geom_angle_atom_site_label_3
_geom_angle
O2 S2 O1 119.21(12)
O2 S2 C18 108.65(12)
O1 S2 C18 108.29(12)
O2 S2 C19 108.39(12)
O1 S2 C19 107.92(13)
C18 S2 C19 103.23(12)
C11 S1 C10 92.53(19)
C27 N2 C30 108.30(18)
C27 N2 C28 126.72(19)
C30 N2 C28 124.9(2)
C30 N1 C1 114.8(2)
C9 C14 C30 116.8(2)
C9 C14 C15 136.9(2)
C30 C14 C15 106.33(19)
N1 C30 N2 122.7(2)
N1 C30 C14 127.6(2)
N2 C30 C14 109.7(2)
N2 C27 C26 128.2(2)
N2 C27 C15 109.8(2)
C26 C27 C15 122.0(2)
C8 C9 C14 116.3(2)
C8 C9 C10 120.5(2)
C14 C9 C10 123.1(2)
C18 C26 C27 116.8(2)
C18 C26 H26 121.6
C27 C26 H26 121.6
C16 C15 C27 118.9(2)
C16 C15 C14 135.3(2)
C27 C15 C14 105.77(19)
C26 C18 C17 122.1(2)
C26 C18 S2 118.85(17)
C17 C18 S2 118.92(19)
C3 C2 C7 118.3(2)
C3 C2 C1 120.4(2)
C7 C2 C1 121.3(2)
C24 C25 C19 119.4(3)
C24 C25 H25 120.3
C19 C25 H25 120.3
C20 C19 C25 120.2(3)
C20 C19 S2 118.8(2)
C25 C19 S2 121.0(2)
C9 C8 C1 121.9(2)
C9 C8 H8 119.1
C1 C8 H8 119.1
C4 C3 C2 121.1(3)
C4 C3 H3 119.5
C2 C3 H3 119.5
C13 C10 C9 128.1(2)
C13 C10 S1 110.66(19)
C9 C10 S1 121.2(2)
N1 C1 C8 122.6(2)
N1 C1 C2 116.1(2)
C8 C1 C2 121.2(2)
C17 C16 C15 119.8(2)
C17 C16 H16 120.1
C15 C16 H16 120.1
C12 C13 C10 109.3(3)
C12 C13 H13 125.3
C10 C13 H13 125.3
N2 C28 C29 113.2(2)
N2 C28 H28A 108.9
C29 C28 H28A 108.9
N2 C28 H28B 108.9
C29 C28 H28B 108.9
H28A C28 H28B 107.8
C16 C17 C18 120.2(2)
C16 C17 H17 119.9
C18 C17 H17 119.9
C2 C7 C6 120.6(3)
C2 C7 H7 119.7
C6 C7 H7 119.7
C25 C24 C22 121.9(3)
C25 C24 H24 119.1
C22 C24 H24 119.1
C3 C4 C5 120.1(3)
C3 C4 H4 119.9
C5 C4 H4 119.9
C21 C20 C19 119.4(3)
C21 C20 H20 120.3
C19 C20 H20 120.3
C6 C5 C4 119.8(3)
C6 C5 H5 120.1
C4 C5 H5 120.1
C5 C6 C7 120.0(3)
C5 C6 H6 120.0
C7 C6 H6 120.0
C21 C22 C24 117.5(3)
C21 C22 C23 121.5(3)
C24 C22 C23 120.9(3)
C20 C21 C22 121.5(3)
C20 C21 H21 119.2
C22 C21 H21 119.2
C28 C29 H29A 109.5
C28 C29 H29B 109.5
H29A C29 H29B 109.5
C28 C29 H29C 109.5
H29A C29 H29C 109.5
H29B C29 H29C 109.5
C12 C11 S1 112.8(3)
C12 C11 H11 123.6
S1 C11 H11 123.6
C11 C12 C13 114.6(3)
C11 C12 H12 122.7
C13 C12 H12 122.7
C22 C23 H23A 109.5
C22 C23 H23B 109.5
H23A C23 H23B 109.5
C22 C23 H23C 109.5
H23A C23 H23C 109.5
H23B C23 H23C 109.5

loop_
_geom_bond_atom_site_label_1
_geom_bond_atom_site_label_2
_geom_bond_distance
S2 O2 1.4369(18)
S2 O1 1.4386(19)
S2 C18 1.755(2)
S2 C19 1.763(3)
S1 C11 1.679(5)
S1 C10 1.702(3)
N2 C27 1.374(3)
N2 C30 1.376(3)
N2 C28 1.458(3)
N1 C30 1.325(3)
N1 C1 1.345(3)
C14 C9 1.399(3)
C14 C30 1.414(3)
C14 C15 1.446(3)
C27 C26 1.394(3)
C27 C15 1.419(3)
C9 C8 1.393(3)
C9 C10 1.473(3)
C26 C18 1.383(3)
C26 H26 0.9300
C15 C16 1.388(3)
C18 C17 1.403(3)
C2 C3 1.388(4)
C2 C7 1.390(3)
C2 C1 1.485(3)
C25 C24 1.365(4)
C25 C19 1.390(4)
C25 H25 0.9300
C19 C20 1.383(4)
C8 C1 1.399(3)
C8 H8 0.9300
C3 C4 1.378(4)
C3 H3 0.9300
C10 C13 1.440(4)
C16 C17 1.375(4)
C16 H16 0.9300
C13 C12 1.403(5)
C13 H13 0.9300
C28 C29 1.494(4)
C28 H28A 0.9700
C28 H28B 0.9700
C17 H17 0.9300
C7 C6 1.391(4)
C7 H7 0.9300
C24 C22 1.395(4)
C24 H24 0.9300
C4 C5 1.380(4)
C4 H4 0.9300
C20 C21 1.379(5)
C20 H20 0.9300
C5 C6 1.377(5)
C5 H5 0.9300
C6 H6 0.9300
C22 C21 1.389(4)
C22 C23 1.507(5)
C21 H21 0.9300
C29 H29A 0.9600
C29 H29B 0.9600
C29 H29C 0.9600
C11 C12 1.339(7)
C11 H11 0.9300
C12 H12 0.9300
C23 H23A 0.9600
C23 H23B 0.9600
C23 H23C 0.9600
